data_4306479
loop_
_publ_author_name
'William C. Ewing'
'Patrick J. Carroll'
'Larry G. Sneddon'

_publ_section_title
;
Crystallographic Characterizations and New High-Yield Synthetic Routes for
the Complete Series of 6-X-B10H13 Halodecaboranes (X = F, Cl, Br, I) via
Superacid-Induced Cage-Opening Reactions ofcloso-B10H102-
;
_journal_name_full 'Inorganic Chemistry'
_journal_page_first 8580
_journal_page_last 8582
_journal_paper_doi 10.1021/ic801288e
_journal_volume 47
_journal_year 2008
_chemical_formula_sum 'B10 H13 I'
_chemical_formula_weight 248.10
_space_group_IT_number 14
_symmetry_cell_setting monoclinic
_symmetry_Int_Tables_number 14
_symmetry_space_group_name_Hall '-P 2yn'
_symmetry_space_group_name_H-M 'P 1 21/n 1'
_atom_sites_solution_hydrogens difmap
_atom_sites_solution_primary direct
_audit_creation_method SHELXL-97
_cell_angle_alpha 90.00
_cell_angle_beta 103.429(3)
_cell_angle_gamma 90.00
_cell_formula_units_Z 4
_cell_length_a 7.1901(8)
_cell_length_b 14.5748(14)
_cell_length_c 9.7539(11)
_cell_measurement_temperature 143(1)
_cell_volume 994.21(18)
_computing_data_collection 'CrystalClear (Rigaku, 1999)'
_computing_data_reduction 'CrystalClear (Rigaku, 1999)'
_computing_structure_refinement 'SHELXL-97 (Sheldrick, 1997)'
_computing_structure_solution 'SIR97 (Altomare, 1999)'
_diffrn_ambient_temperature 143(1)
_diffrn_measured_fraction_theta_full 0.993
_diffrn_measured_fraction_theta_max 0.993
_diffrn_measurement_device 'CCD Area Detector'
_diffrn_measurement_device_type 'Rigaku Mercury'
_diffrn_measurement_method 'phi and omega rotations'
_diffrn_radiation_monochromator graphite
_diffrn_radiation_source 'rotating anode'
_diffrn_radiation_type MoK\a
_diffrn_radiation_wavelength 0.71073
_diffrn_reflns_av_R_equivalents 0.0204
_diffrn_reflns_av_sigmaI/netI 0.0250
_diffrn_reflns_limit_h_max 9
_diffrn_reflns_limit_h_min -9
_diffrn_reflns_limit_k_max 18
_diffrn_reflns_limit_k_min -16
_diffrn_reflns_limit_l_max 12
_diffrn_reflns_limit_l_min -9
_diffrn_reflns_number 7060
_diffrn_reflns_theta_full 27.45
_diffrn_reflns_theta_max 27.45
_diffrn_reflns_theta_min 2.56
_exptl_absorpt_coefficient_mu 3.140
_exptl_absorpt_correction_T_max 1.0000
_exptl_absorpt_correction_T_min 0.7848
_exptl_absorpt_correction_type multi-scan
_exptl_absorpt_process_details
;  Shape and scale corrections using equivalent reflections.
   Shape function based on spherical harmonics.
   Highest even and odd order for spherical harmonics:  4  and  3
   Laue group:  2/m
   Friedel opposites are equivalent.
;
_exptl_crystal_density_diffrn 1.658
_exptl_crystal_density_method 'not measured'
_exptl_crystal_F_000 464
_exptl_crystal_size_max 0.32
_exptl_crystal_size_mid 0.28
_exptl_crystal_size_min 0.12
_refine_diff_density_max 0.574
_refine_diff_density_min -1.576
_refine_diff_density_rms 0.196
_refine_ls_extinction_method none
_refine_ls_goodness_of_fit_ref 0.927
_refine_ls_hydrogen_treatment refall
_refine_ls_matrix_type full
_refine_ls_number_parameters 153
_refine_ls_number_reflns 2259
_refine_ls_number_restraints 0
_refine_ls_restrained_S_all 0.927
_refine_ls_R_factor_all 0.0315
_refine_ls_R_factor_gt 0.0290
_refine_ls_shift/su_max 0.017
_refine_ls_shift/su_mean 0.002
_refine_ls_structure_factor_coef Fsqd
_refine_ls_weighting_details 'calc w=1/[\s^2^(Fo^2^)+(0.0458P)^2^+2.0009P] where P=(Fo^2^+2Fc^2^)/3'
_refine_ls_weighting_scheme calc
_refine_ls_wR_factor_gt 0.0698
_refine_ls_wR_factor_ref 0.0725
_reflns_number_gt 2092
_reflns_number_total 2259
_reflns_threshold_expression >2sigma(I)
_cod_data_source_file ic801288e_si_002_4.cif
_cod_data_source_block 6-I-B10H13
_cod_depositor_comments
;
The following automatic conversions were performed:
'_exptl_absorpt_correction_type' value 'Multi-scan' changed to
'multi-scan' according to
'/home/saulius/struct/CIF-dictionaries/cif_core.dic' dictionary named
'cif_core.dic' version 2.4.1 from 2010-06-29.

Automatic conversion script
Id: cif_fix_enum 1527 2010-12-29 10:47:43Z saulius 
;
_cod_original_sg_symbol_H-M 'P 21/n '
_cod_original_formula_sum 'H13 B10 I'
_cod_database_code 4306479

loop_
_symmetry_equiv_pos_as_xyz
'x, y, z'
'-x+1/2, y+1/2, -z+1/2'
'-x, -y, -z'
'x-1/2, -y-1/2, z-1/2'

loop_
_atom_site_label
_atom_site_type_symbol
_atom_site_fract_x
_atom_site_fract_y
_atom_site_fract_z
_atom_site_U_iso_or_equiv
_atom_site_adp_type
_atom_site_occupancy
_atom_site_symmetry_multiplicity
_atom_site_calc_flag
_atom_site_refinement_flags
_atom_site_disorder_assembly
_atom_site_disorder_group
I1 I 0.29439(3) 0.485980(14) 0.65384(2) 0.02645(10) Uani 1 1 d . . .
B1 B 0.7256(5) 0.6885(2) 0.9793(3) 0.0223(6) Uani 1 1 d . . .
B2 B 0.6713(5) 0.5760(2) 0.9102(3) 0.0200(6) Uani 1 1 d . . .
B3 B 0.8931(5) 0.6291(2) 0.9043(3) 0.0211(6) Uani 1 1 d . . .
B4 B 0.8852(5) 0.7508(2) 0.9001(4) 0.0238(7) Uani 1 1 d . . .
B5 B 0.4968(5) 0.6660(2) 0.8761(4) 0.0236(7) Uani 1 1 d . . .
B6 B 0.5147(5) 0.5811(2) 0.7473(3) 0.0204(6) Uani 1 1 d . . .
B7 B 0.7651(5) 0.5701(2) 0.7551(3) 0.0207(6) Uani 1 1 d . . .
B8 B 0.9057(5) 0.6865(2) 0.7480(4) 0.0237(7) Uani 1 1 d . . .
B9 B 0.7715(5) 0.7909(2) 0.7360(4) 0.0263(7) Uani 1 1 d . . .
B10 B 0.6382(5) 0.7820(2) 0.8696(4) 0.0261(7) Uani 1 1 d . . .
H1 H 0.737(5) 0.699(3) 1.090(4) 0.030(9) Uiso 1 1 d . . .
H2 H 0.668(6) 0.518(2) 0.975(5) 0.031(11) Uiso 1 1 d . . .
H3 H 1.028(5) 0.595(2) 0.959(4) 0.022(8) Uiso 1 1 d . . .
H4 H 1.007(5) 0.790(3) 0.955(4) 0.038(10) Uiso 1 1 d . . .
H5 H 0.369(6) 0.669(3) 0.912(4) 0.036(10) Uiso 1 1 d . . .
H7 H 0.824(7) 0.513(3) 0.716(5) 0.040(12) Uiso 1 1 d . . .
H8 H 1.029(5) 0.684(2) 0.701(4) 0.024(9) Uiso 1 1 d . . .
H10 H 0.578(5) 0.843(3) 0.909(4) 0.027(9) Uiso 1 1 d . . .
H13 H 0.799(5) 0.848(3) 0.677(4) 0.027(9) Uiso 1 1 d . . .
H56 H 0.445(5) 0.666(2) 0.743(4) 0.027(9) Uiso 1 1 d . . .
H67 H 0.625(5) 0.601(2) 0.664(4) 0.025(9) Uiso 1 1 d . . .
H89 H 0.787(5) 0.724(3) 0.660(4) 0.043(13) Uiso 1 1 d . . .
H910 H 0.594(5) 0.785(3) 0.742(4) 0.036(10) Uiso 1 1 d . . .

loop_
_atom_site_aniso_label
_atom_site_aniso_U_11
_atom_site_aniso_U_22
_atom_site_aniso_U_33
_atom_site_aniso_U_23
_atom_site_aniso_U_13
_atom_site_aniso_U_12
I1 0.02314(14) 0.02597(14) 0.02805(14) -0.00411(7) 0.00146(9) -0.00620(7)
B1 0.0225(16) 0.0247(16) 0.0176(14) -0.0031(12) 0.0006(12) -0.0002(12)
B2 0.0191(15) 0.0219(15) 0.0180(14) 0.0014(12) 0.0022(12) -0.0012(12)
B3 0.0190(15) 0.0220(15) 0.0205(15) 0.0021(12) 0.0009(12) 0.0001(12)
B4 0.0212(16) 0.0227(15) 0.0233(16) -0.0013(12) -0.0038(13) -0.0046(12)
B5 0.0207(16) 0.0281(17) 0.0221(15) -0.0054(13) 0.0055(13) 0.0009(13)
B6 0.0184(15) 0.0219(15) 0.0203(14) -0.0015(12) 0.0034(12) -0.0035(11)
B7 0.0200(15) 0.0218(15) 0.0197(14) -0.0017(12) 0.0034(12) 0.0002(12)
B8 0.0226(16) 0.0244(16) 0.0231(16) 0.0041(12) 0.0033(13) -0.0034(12)
B9 0.0293(18) 0.0202(15) 0.0250(16) 0.0026(12) -0.0024(14) -0.0043(13)
B10 0.0243(17) 0.0227(16) 0.0276(17) -0.0043(13) -0.0016(14) 0.0020(13)

loop_
_atom_type_symbol
_atom_type_description
_atom_type_scat_dispersion_real
_atom_type_scat_dispersion_imag
_atom_type_scat_source
B B 0.0013 0.0007 'International Tables Vol C Tables 4.2.6.8 and 6.1.1.4'
H H 0.0000 0.0000 'International Tables Vol C Tables 4.2.6.8 and 6.1.1.4'
I I -0.4742 1.8119 'International Tables Vol C Tables 4.2.6.8 and 6.1.1.4'

loop_
_geom_angle_atom_site_label_1
_geom_angle_atom_site_label_2
_geom_angle_atom_site_label_3
_geom_angle
_geom_angle_site_symmetry_1
_geom_angle_site_symmetry_3
_geom_angle_publ_flag
B5 B1 B10 68.8(2) . . ?
B5 B1 B3 108.0(2) . . ?
B10 B1 B3 108.0(2) . . ?
B5 B1 B4 117.6(2) . . ?
B10 B1 B4 60.9(2) . . ?
B3 B1 B4 60.03(19) . . ?
B5 B1 B2 61.01(19) . . ?
B10 B1 B2 117.9(2) . . ?
B3 B1 B2 60.33(18) . . ?
B4 B1 B2 114.4(2) . . ?
B5 B1 H1 117(2) . . ?
B10 B1 H1 116(2) . . ?
B3 B1 H1 126(2) . . ?
B4 B1 H1 117(2) . . ?
B2 B1 H1 118(2) . . ?
B6 B2 B1 110.4(2) . . ?
B6 B2 B3 110.4(2) . . ?
B1 B2 B3 59.64(18) . . ?
B6 B2 B5 61.18(18) . . ?
B1 B2 B5 58.63(19) . . ?
B3 B2 B5 105.6(2) . . ?
B6 B2 B7 61.16(18) . . ?
B1 B2 B7 105.7(2) . . ?
B3 B2 B7 58.67(18) . . ?
B5 B2 B7 105.2(2) . . ?
B6 B2 H2 119(2) . . ?
B1 B2 H2 123(2) . . ?
B3 B2 H2 121(2) . . ?
B5 B2 H2 126(2) . . ?
B7 B2 H2 122(2) . . ?
B7 B3 B8 68.7(2) . . ?
B7 B3 B4 117.6(2) . . ?
B8 B3 B4 60.83(19) . . ?
B7 B3 B1 107.8(2) . . ?
B8 B3 B1 107.6(2) . . ?
B4 B3 B1 60.03(19) . . ?
B7 B3 B2 60.97(18) . . ?
B8 B3 B2 117.4(2) . . ?
B4 B3 B2 114.2(2) . . ?
B1 B3 B2 60.04(18) . . ?
B7 B3 H3 114.5(18) . . ?
B8 B3 H3 114.4(18) . . ?
B4 B3 H3 118.3(18) . . ?
B1 B3 H3 128.3(18) . . ?
B2 B3 H3 118.8(18) . . ?
B9 B4 B3 111.5(2) . . ?
B9 B4 B1 111.3(2) . . ?
B3 B4 B1 59.94(19) . . ?
B9 B4 B8 61.3(2) . . ?
B3 B4 B8 59.15(19) . . ?
B1 B4 B8 106.2(2) . . ?
B9 B4 B10 61.4(2) . . ?
B3 B4 B10 106.4(2) . . ?
B1 B4 B10 59.0(2) . . ?
B8 B4 B10 105.3(2) . . ?
B9 B4 H4 116(2) . . ?
B3 B4 H4 120(2) . . ?
B1 B4 H4 126(2) . . ?
B8 B4 H4 119(2) . . ?
B10 B4 H4 127(2) . . ?
B1 B5 B2 60.36(19) . . ?
B1 B5 B6 108.8(2) . . ?
B2 B5 B6 57.52(18) . . ?
B1 B5 B10 55.76(18) . . ?
B2 B5 B10 106.7(2) . . ?
B6 B5 B10 116.5(2) . . ?
B1 B5 H5 125(2) . . ?
B2 B5 H5 126(2) . . ?
B6 B5 H5 118(2) . . ?
B10 B5 H5 118(2) . . ?
B1 B5 H56 127.2(16) . . ?
B2 B5 H56 102.3(16) . . ?
B6 B5 H56 47.8(16) . . ?
B10 B5 H56 90.1(16) . . ?
H5 B5 H56 106(3) . . ?
B2 B6 B5 61.30(19) . . ?
B2 B6 B7 61.44(18) . . ?
B5 B6 B7 105.5(2) . . ?
B2 B6 I1 128.7(2) . . ?
B5 B6 I1 125.4(2) . . ?
B7 B6 I1 126.6(2) . . ?
B2 B6 H56 103.1(15) . . ?
B5 B6 H56 44.7(14) . . ?
B7 B6 H56 116.9(15) . . ?
I1 B6 H56 110.7(15) . . ?
B2 B6 H67 103.1(16) . . ?
B5 B6 H67 116.5(16) . . ?
B7 B6 H67 44.8(15) . . ?
I1 B6 H67 112.0(15) . . ?
H56 B6 H67 93(2) . . ?
B3 B7 B6 108.7(2) . . ?
B3 B7 B2 60.36(18) . . ?
B6 B7 B2 57.40(18) . . ?
B3 B7 B8 55.73(17) . . ?
B6 B7 B8 115.9(2) . . ?
B2 B7 B8 106.4(2) . . ?
B3 B7 H7 121(3) . . ?
B6 B7 H7 123(3) . . ?
B2 B7 H7 128(3) . . ?
B8 B7 H7 114(2) . . ?
B3 B7 H67 126.4(16) . . ?
B6 B7 H67 46.2(15) . . ?
B2 B7 H67 100.6(15) . . ?
B8 B7 H67 90.2(16) . . ?
H7 B7 H67 110(3) . . ?
B3 B8 B4 60.02(19) . . ?
B3 B8 B9 109.0(2) . . ?
B4 B8 B9 57.49(19) . . ?
B3 B8 B7 55.53(17) . . ?
B4 B8 B7 106.2(2) . . ?
B9 B8 B7 117.2(2) . . ?
B3 B8 H8 123.9(18) . . ?
B4 B8 H8 126.7(19) . . ?
B9 B8 H8 118.7(19) . . ?
B7 B8 H8 117.2(19) . . ?
B3 B8 H89 131.9(19) . . ?
B4 B8 H89 100(2) . . ?
B9 B8 H89 44(2) . . ?
B7 B8 H89 97(2) . . ?
H8 B8 H89 103(3) . . ?
B4 B9 B8 61.2(2) . . ?
B4 B9 B10 61.2(2) . . ?
B8 B9 B10 105.2(2) . . ?
B4 B9 H13 131.6(19) . . ?
B8 B9 H13 123.0(19) . . ?
B10 B9 H13 130(2) . . ?
B4 B9 H89 101.4(19) . . ?
B8 B9 H89 41.6(18) . . ?
B10 B9 H89 121(2) . . ?
H13 B9 H89 104(3) . . ?
B4 B9 H910 101.3(17) . . ?
B8 B9 H910 117.5(18) . . ?
B10 B9 H910 42.5(17) . . ?
H13 B9 H910 113(2) . . ?
H89 B9 H910 101(3) . . ?
B1 B10 B4 60.03(19) . . ?
B1 B10 B9 108.8(2) . . ?
B4 B10 B9 57.4(2) . . ?
B1 B10 B5 55.40(18) . . ?
B4 B10 B5 105.9(2) . . ?
B9 B10 B5 116.7(2) . . ?
B1 B10 H10 121.9(18) . . ?
B4 B10 H10 127.1(19) . . ?
B9 B10 H10 121.2(19) . . ?
B5 B10 H10 115.7(19) . . ?
B1 B10 H910 128.7(19) . . ?
B4 B10 H910 101.1(19) . . ?
B9 B10 H910 46.2(18) . . ?
B5 B10 H910 92.8(19) . . ?
H10 B10 H910 108(3) . . ?
B5 H56 B6 87(2) . . ?
B6 H67 B7 89(2) . . ?
B8 H89 B9 95(3) . . ?
B9 H910 B10 91(2) . . ?

loop_
_geom_bond_atom_site_label_1
_geom_bond_atom_site_label_2
_geom_bond_distance
_geom_bond_site_symmetry_2
_geom_bond_publ_flag
I1 B6 2.143(3) . ?
B1 B5 1.749(5) . ?
B1 B10 1.756(5) . ?
B1 B3 1.773(5) . ?
B1 B4 1.774(5) . ?
B1 B2 1.780(5) . ?
B1 H1 1.07(4) . ?
B2 B6 1.723(4) . ?
B2 B3 1.785(5) . ?
B2 B5 1.791(5) . ?
B2 B7 1.796(5) . ?
B2 H2 1.06(4) . ?
B3 B7 1.755(5) . ?
B3 B8 1.759(5) . ?
B3 B4 1.774(5) . ?
B3 H3 1.11(3) . ?
B4 B9 1.722(5) . ?
B4 B8 1.789(5) . ?
B4 B10 1.790(5) . ?
B4 H4 1.08(4) . ?
B5 B6 1.789(5) . ?
B5 B10 1.981(5) . ?
B5 H5 1.06(4) . ?
B5 H56 1.26(3) . ?
B6 B7 1.791(5) . ?
B6 H56 1.33(4) . ?
B6 H67 1.29(3) . ?
B7 B8 1.984(5) . ?
B7 H7 1.05(4) . ?
B7 H67 1.26(3) . ?
B8 B9 1.791(5) . ?
B8 H8 1.09(3) . ?
B8 H89 1.19(4) . ?
B9 B10 1.793(5) . ?
B9 H13 1.06(4) . ?
B9 H89 1.25(5) . ?
B9 H910 1.29(4) . ?
B10 H10 1.10(4) . ?
B10 H910 1.21(4) . ?
